data_7133869
loop_
_publ_author_name
'Fan, Zi-Xuan'
'Lian, Kai-Ting'
'Liao, Pei-Yu'
'Ruan, Ze-Yu'
'Ni, Zhao-Ping'
'Tong, Ming-Liang'

_publ_section_title
;
 Synergetic spin crossover and fluorescence in a mononuclear iron(III)
 complex.
;
_journal_issue 90
_journal_name_full 'Chemical communications (Cambridge, England)'
_journal_page_first 13227
_journal_page_last 13230
_journal_paper_doi 10.1039/d4cc05036c
_journal_volume 60
_journal_year 2024
_chemical_formula_moiety 'C24 H16 Fe N4 O4, H2 O, C2 H7 Cl N'
_chemical_formula_sum 'C26 H25 Cl Fe N5 O5'
_chemical_formula_weight 578.81
_space_group_crystal_system triclinic
_space_group_IT_number 2
_space_group_name_Hall '-P 1'
_space_group_name_H-M_alt 'P -1'
_atom_sites_solution_hydrogens geom
_atom_sites_solution_primary iterative
_audit_creation_date 2024-09-24
_audit_creation_method
;
Olex2 1.5
(compiled 2024.02.16 svn.r378c4104 for OlexSys, GUI svn.r6928)
;
_audit_update_record
;
2024-09-27 deposited with the CCDC.	2024-10-16 downloaded from the CCDC.
;
_cell_angle_alpha 66.188(3)
_cell_angle_beta 65.374(3)
_cell_angle_gamma 83.184(2)
_cell_formula_units_Z 2
_cell_length_a 10.1942(3)
_cell_length_b 12.1461(3)
_cell_length_c 12.1213(4)
_cell_measurement_reflns_used 2474
_cell_measurement_temperature 120
_cell_measurement_theta_max 72.6210
_cell_measurement_theta_min 4.4130
_cell_volume 1245.99(8)
_computing_cell_refinement 'CrysAlisPro 1.171.43.98a (Rigaku OD, 2023)'
_computing_data_collection 'CrysAlisPro system (CCD 43.98a 64-bit (release 24-11-2023))'
_computing_data_reduction 'CrysAlisPro 1.171.43.98a (Rigaku OD, 2023)'
_computing_molecular_graphics 'Olex2 1.5 (Dolomanov et al., 2009)'
_computing_publication_material 'Olex2 1.5 (Dolomanov et al., 2009)'
_computing_structure_refinement 'SHELXL 2018/3 (Sheldrick, 2015)'
_computing_structure_solution 'olex2.solve 1.5 (Bourhis et al., 2015)'
_diffrn_ambient_temperature 120
_diffrn_detector 'Hybrid Pixel Array Detector'
_diffrn_detector_area_resol_mean 10.0000
_diffrn_detector_type HyPix
_diffrn_measured_fraction_theta_full 0.996
_diffrn_measured_fraction_theta_max 0.956
_diffrn_measurement_device_type 'ROD, Synergy Custom system, HyPix'
_diffrn_measurement_method '\w scans'
_diffrn_radiation_monochromator mirror
_diffrn_radiation_type CuK\a
_diffrn_radiation_wavelength 1.54178
_diffrn_reflns_av_R_equivalents 0.0303
_diffrn_reflns_av_unetI/netI 0.0275
_diffrn_reflns_Laue_measured_fraction_full 0.996
_diffrn_reflns_Laue_measured_fraction_max 0.956
_diffrn_reflns_limit_h_max 12
_diffrn_reflns_limit_h_min -12
_diffrn_reflns_limit_k_max 15
_diffrn_reflns_limit_k_min -11
_diffrn_reflns_limit_l_max 15
_diffrn_reflns_limit_l_min -14
_diffrn_reflns_number 11351
_diffrn_reflns_point_group_measured_fraction_full 0.996
_diffrn_reflns_point_group_measured_fraction_max 0.956
_diffrn_reflns_theta_full 67.679
_diffrn_reflns_theta_max 74.595
_diffrn_reflns_theta_min 4.362
_exptl_absorpt_coefficient_mu 6.257
_exptl_absorpt_correction_T_max 1
_exptl_absorpt_correction_T_min 0.7469
_exptl_absorpt_correction_type multi-scan
_exptl_absorpt_process_details
;
CrysAlisPro 1.171.43.98a (Rigaku Oxford Diffraction, 2023)
Empirical absorption correction using spherical harmonics,
implemented in SCALE3 ABSPACK scaling algorithm.
;
_exptl_crystal_colour black
_exptl_crystal_colour_primary black
_exptl_crystal_density_diffrn 1.543
_exptl_crystal_description block
_exptl_crystal_F_000 598
_exptl_crystal_size_max 0.52
_exptl_crystal_size_mid 0.42
_exptl_crystal_size_min 0.33
_refine_diff_density_max 1.086
_refine_diff_density_min -0.906
_refine_diff_density_rms 0.086
_refine_ls_extinction_method none
_refine_ls_goodness_of_fit_ref 1.029
_refine_ls_hydrogen_treatment constr
_refine_ls_matrix_type full
_refine_ls_number_parameters 366
_refine_ls_number_reflns 4886
_refine_ls_number_restraints 2
_refine_ls_restrained_S_all 1.032
_refine_ls_R_factor_all 0.0474
_refine_ls_R_factor_gt 0.0461
_refine_ls_shift/su_max 0.001
_refine_ls_shift/su_mean 0.000
_refine_ls_structure_factor_coef Fsqd
_refine_ls_weighting_details 'w=1/[\s^2^(Fo^2^)+(0.0863P)^2^+1.1940P] where P=(Fo^2^+2Fc^2^)/3'
_refine_ls_weighting_scheme calc
_refine_ls_wR_factor_gt 0.1241
_refine_ls_wR_factor_ref 0.1252
_reflns_Friedel_coverage 0.000
_reflns_number_gt 4714
_reflns_number_total 4886
_reflns_threshold_expression 'I > 2\s(I)'
_cod_data_source_file d4cc05036c2.cif
_cod_data_source_block 2_120K
_cod_depositor_comments 'Adding full bibliography for 7133868--7133871.cif.'
_cod_original_cell_volume 1245.99(7)
_cod_database_code 7133869
_shelx_shelxl_version_number 2018/3
_shelx_space_group_comment
;
The symmetry employed for this shelxl refinement is uniquely defined
by the following loop, which should always be used as a source of
symmetry information in preference to the above space-group names.
They are only intended as comments.
;
_shelx_estimated_absorpt_t_max 0.232
_shelx_estimated_absorpt_t_min 0.139
_olex2_refinement_description
;
1. Fixed Uiso
 At 1.2 times of:
  All C(H,H) groups
 At 1.5 times of:
  All O(H,H) groups
2. Restrained distances
 O4-H5E
 2.5 with sigma of 0.01
 H5D-H5B
 2.1 with sigma of 0.001
3.a Free rotating group:
 O5(H5D,H5E)
3.b Secondary CH2 refined with riding coordinates:
 C25(H25A,H25B), C26(H26A,H26B)
3.c Aromatic/amide H refined with riding coordinates:
 C17(H17), C14(H14), C23(H23), C15(H15), C20(H20), C8(H8), C22(H22), C21(H21),
 C5(H5), C16(H16), C2(H2), C11(H11), C3(H3), C10(H10), C9(H9), C4(H4)
3.d Idealised Me refined as rotating group:
 N5(H5A,H5B,H5C)
;
_olex2_submission_special_instructions 'No special instructions were received'

loop_
_space_group_symop_operation_xyz
'x, y, z'
'-x, -y, -z'

loop_
_atom_site_label
_atom_site_type_symbol
_atom_site_fract_x
_atom_site_fract_y
_atom_site_fract_z
_atom_site_U_iso_or_equiv
_atom_site_adp_type
_atom_site_occupancy
_atom_site_site_symmetry_order
_atom_site_calc_flag
_atom_site_refinement_flags_posn
_atom_site_refinement_flags_adp
_atom_site_refinement_flags_occupancy
_atom_site_disorder_assembly
_atom_site_disorder_group
Fe1 Fe 0.66945(4) 0.37411(3) 0.74348(3) 0.01020(12) Uani 1 1 d . . . . .
O2 O 0.5452(2) 0.47320(17) 0.65350(19) 0.0235(4) Uani 1 1 d . . . . .
O3 O 0.83609(18) 0.42494(14) 0.56584(15) 0.0135(3) Uani 1 1 d . . . . .
O4 O 0.50951(19) 0.28154(15) 0.90233(17) 0.0186(4) Uani 1 1 d D . . . .
O1 O 0.81505(19) 0.33563(16) 0.81912(16) 0.0176(4) Uani 1 1 d . . . . .
O5 O 0.2799(2) 0.3645(2) 0.7503(2) 0.0306(5) Uani 1 1 d G . . . .
H5D H 0.341867 0.415893 0.680927 0.046 Uiso 1 1 d DG U . . .
H5E H 0.320279 0.338163 0.804126 0.046 Uiso 1 1 d DG U . . .
N3 N 0.6760(2) 0.22125(17) 0.69475(19) 0.0114(4) Uani 1 1 d . . . . .
N4 N 0.5905(2) 0.12708(17) 0.74863(19) 0.0133(4) Uani 1 1 d . . . . .
N5 N 0.1041(2) 0.34442(17) 0.63860(19) 0.0143(4) Uani 1 1 d . . . . .
H5A H 0.119815 0.407016 0.560003 0.018(7) Uiso 1 1 calc R . . . .
H5B H 0.160822 0.356858 0.674371 0.037(10) Uiso 1 1 calc DR . . . .
H5C H 0.009494 0.339194 0.694478 0.020(8) Uiso 1 1 calc R . . . .
N2 N 0.6435(2) 0.52713(19) 0.7936(2) 0.0176(4) Uani 1 1 d . . . . .
N1 N 0.6673(2) 0.5465(2) 0.8785(2) 0.0202(5) Uani 1 1 d . . . . .
C24 C 0.4310(3) 0.1860(2) 0.9366(2) 0.0140(5) Uani 1 1 d . . . . .
C7 C 0.5795(3) 0.6223(2) 0.7197(2) 0.0206(5) Uani 1 1 d . . . . .
C1 C 0.8132(3) 0.3612(2) 0.9161(2) 0.0150(5) Uani 1 1 d . . . . .
C6 C 0.7399(3) 0.4605(2) 0.9452(2) 0.0168(5) Uani 1 1 d . . . . .
C13 C 0.8759(2) 0.3440(2) 0.5114(2) 0.0119(4) Uani 1 1 d . . . . .
C18 C 0.7971(2) 0.2305(2) 0.5782(2) 0.0122(4) Uani 1 1 d . . . . .
C17 C 0.8422(3) 0.1395(2) 0.5299(2) 0.0157(5) Uani 1 1 d . . . . .
H17 H 0.790017 0.063293 0.576912 0.035(9) Uiso 1 1 calc R . . . .
C14 C 0.9953(3) 0.3643(2) 0.3918(2) 0.0147(5) Uani 1 1 d . . . . .
H14 H 1.047509 0.440555 0.343112 0.021(8) Uiso 1 1 calc R . . . .
C12 C 0.5336(3) 0.5870(2) 0.6440(2) 0.0207(5) Uani 1 1 d . . . . .
C19 C 0.4703(3) 0.1109(2) 0.8641(2) 0.0134(4) Uani 1 1 d . . . . .
C23 C 0.3016(3) 0.1545(2) 1.0514(2) 0.0190(5) Uani 1 1 d . . . . .
H23 H 0.272622 0.203965 1.100482 0.025(8) Uiso 1 1 calc R . . . .
C15 C 1.0379(3) 0.2742(2) 0.3438(2) 0.0169(5) Uani 1 1 d . . . . .
H15 H 1.119376 0.289357 0.262518 0.016(7) Uiso 1 1 calc R . . . .
C20 C 0.3815(3) 0.0063(2) 0.9119(2) 0.0165(5) Uani 1 1 d . . . . .
H20 H 0.408991 -0.044929 0.864921 0.016(7) Uiso 1 1 calc R . . . .
C8 C 0.5629(3) 0.7385(3) 0.7172(3) 0.0257(6) Uani 1 1 d . . . . .
H8 H 0.591632 0.760021 0.771370 0.038(10) Uiso 1 1 calc R . . . .
C25 C 0.1404(3) 0.2297(2) 0.6171(2) 0.0181(5) Uani 1 1 d . . . . .
H25A H 0.230217 0.243363 0.536514 0.022 Uiso 1 1 calc R U . . .
H25B H 0.061497 0.202617 0.604841 0.022 Uiso 1 1 calc R U . . .
C22 C 0.2157(3) 0.0531(2) 1.0945(2) 0.0208(5) Uani 1 1 d . . . . .
H22 H 0.128406 0.034379 1.171761 0.020(8) Uiso 1 1 calc R . . . .
C21 C 0.2564(3) -0.0223(2) 1.0249(3) 0.0207(5) Uani 1 1 d . . . . .
H21 H 0.198075 -0.092731 1.055632 0.028(9) Uiso 1 1 calc R . . . .
C5 C 0.7465(3) 0.4852(2) 1.0468(3) 0.0206(5) Uani 1 1 d . . . . .
H5 H 0.697537 0.551342 1.065505 0.021(8) Uiso 1 1 calc R . . . .
C16 C 0.9629(3) 0.1609(2) 0.4134(2) 0.0179(5) Uani 1 1 d . . . . .
H16 H 0.994935 0.099167 0.380505 0.015(7) Uiso 1 1 calc R . . . .
C2 C 0.8909(3) 0.2935(2) 0.9908(2) 0.0182(5) Uani 1 1 d . . . . .
H2 H 0.942059 0.227801 0.972788 0.031(9) Uiso 1 1 calc R . . . .
C11 C 0.4745(3) 0.6732(3) 0.5613(3) 0.0242(6) Uani 1 1 d . . . . .
H11 H 0.443732 0.651705 0.508243 0.026(8) Uiso 1 1 calc R . . . .
C3 C 0.8947(3) 0.3201(2) 1.0899(2) 0.0210(5) Uani 1 1 d . . . . .
H3 H 0.947835 0.272182 1.139124 0.034(9) Uiso 1 1 calc R . . . .
C10 C 0.4611(3) 0.7893(3) 0.5569(3) 0.0269(6) Uani 1 1 d . . . . .
H10 H 0.422116 0.847371 0.499901 0.035(9) Uiso 1 1 calc R . . . .
C9 C 0.5041(3) 0.8227(3) 0.6351(3) 0.0288(6) Uani 1 1 d . . . . .
H9 H 0.493127 0.902520 0.632066 0.024(8) Uiso 1 1 calc R . . . .
C4 C 0.8216(3) 0.4165(2) 1.1191(3) 0.0223(5) Uani 1 1 d . . . . .
H4 H 0.824180 0.433782 1.187959 0.028(9) Uiso 1 1 calc R . . . .
Cl1 Cl 0.19390(7) -0.00383(5) 0.71155(7) 0.02649(17) Uani 1 1 d . . . . .
C26 C 0.1607(3) 0.1343(2) 0.7345(3) 0.0241(6) Uani 1 1 d . . . . .
H26A H 0.072971 0.123696 0.815895 0.029 Uiso 1 1 calc R U . . .
H26B H 0.243395 0.159088 0.743768 0.029 Uiso 1 1 calc R U . . .

loop_
_atom_site_aniso_label
_atom_site_aniso_U_11
_atom_site_aniso_U_22
_atom_site_aniso_U_33
_atom_site_aniso_U_23
_atom_site_aniso_U_13
_atom_site_aniso_U_12
Fe1 0.0094(2) 0.00866(19) 0.01273(19) -0.00449(14) -0.00432(14) 0.00043(13)
O2 0.0188(9) 0.0220(9) 0.0277(9) -0.0075(8) -0.0112(8) 0.0064(7)
O3 0.0150(8) 0.0103(8) 0.0129(7) -0.0045(6) -0.0033(6) -0.0010(6)
O4 0.0172(9) 0.0160(8) 0.0184(8) -0.0080(7) -0.0006(7) -0.0053(7)
O1 0.0145(8) 0.0223(9) 0.0161(8) -0.0069(7) -0.0068(7) 0.0008(7)
O5 0.0281(11) 0.0335(11) 0.0344(11) -0.0104(9) -0.0183(9) -0.0025(9)
N3 0.0113(9) 0.0105(9) 0.0137(9) -0.0035(7) -0.0073(8) 0.0001(7)
N4 0.0139(10) 0.0100(9) 0.0158(9) -0.0027(7) -0.0078(8) -0.0003(7)
N5 0.0138(10) 0.0106(9) 0.0177(9) -0.0024(8) -0.0091(8) 0.0019(7)
N2 0.0133(10) 0.0173(10) 0.0196(10) -0.0094(8) -0.0013(8) -0.0025(8)
N1 0.0164(11) 0.0211(11) 0.0204(10) -0.0074(9) -0.0055(8) 0.0000(8)
C24 0.0109(11) 0.0139(11) 0.0152(10) -0.0034(9) -0.0054(9) -0.0002(8)
C7 0.0101(11) 0.0246(13) 0.0172(11) -0.0015(10) -0.0032(9) 0.0017(9)
C1 0.0114(11) 0.0158(11) 0.0143(10) -0.0021(9) -0.0044(9) -0.0040(9)
C6 0.0092(11) 0.0139(11) 0.0168(11) 0.0022(9) -0.0026(9) -0.0022(9)
C13 0.0114(11) 0.0107(10) 0.0145(10) -0.0038(8) -0.0076(9) 0.0021(8)
C18 0.0122(11) 0.0109(10) 0.0136(10) -0.0035(8) -0.0067(9) 0.0007(8)
C17 0.0161(12) 0.0124(11) 0.0203(11) -0.0063(9) -0.0092(10) 0.0010(9)
C14 0.0140(11) 0.0137(11) 0.0155(11) -0.0034(9) -0.0070(9) -0.0007(9)
C12 0.0101(11) 0.0255(13) 0.0183(11) -0.0044(10) -0.0029(9) 0.0028(10)
C19 0.0124(11) 0.0116(10) 0.0154(10) -0.0025(8) -0.0073(9) -0.0001(8)
C23 0.0160(12) 0.0200(12) 0.0195(12) -0.0084(10) -0.0054(10) 0.0019(9)
C15 0.0147(12) 0.0193(12) 0.0166(11) -0.0087(9) -0.0050(9) 0.0020(9)
C20 0.0177(12) 0.0120(11) 0.0203(11) -0.0041(9) -0.0099(10) -0.0012(9)
C8 0.0161(13) 0.0356(15) 0.0244(13) -0.0107(12) -0.0083(11) 0.0008(11)
C25 0.0188(12) 0.0146(11) 0.0221(12) -0.0074(10) -0.0101(10) 0.0043(9)
C22 0.0122(12) 0.0237(13) 0.0189(12) -0.0041(10) -0.0024(10) -0.0025(10)
C21 0.0168(12) 0.0163(12) 0.0242(12) -0.0020(10) -0.0082(10) -0.0051(9)
C5 0.0180(13) 0.0175(12) 0.0223(12) -0.0080(10) -0.0038(10) -0.0011(10)
C16 0.0193(12) 0.0164(11) 0.0219(12) -0.0112(10) -0.0088(10) 0.0031(9)
C2 0.0196(12) 0.0126(11) 0.0222(12) -0.0045(9) -0.0111(10) 0.0039(9)
C11 0.0185(13) 0.0294(14) 0.0230(12) -0.0062(11) -0.0118(11) 0.0058(11)
C3 0.0245(14) 0.0191(12) 0.0196(12) -0.0031(10) -0.0132(10) 0.0003(10)
C10 0.0199(13) 0.0293(14) 0.0302(14) -0.0066(11) -0.0154(11) 0.0080(11)
C9 0.0206(14) 0.0281(15) 0.0373(15) -0.0133(12) -0.0129(12) 0.0083(11)
C4 0.0249(14) 0.0237(13) 0.0206(12) -0.0099(10) -0.0091(11) -0.0026(10)
Cl1 0.0270(4) 0.0128(3) 0.0390(4) -0.0090(3) -0.0148(3) 0.0044(2)
C26 0.0356(16) 0.0111(11) 0.0280(13) -0.0053(10) -0.0180(12) 0.0041(10)

loop_
_atom_type_symbol
_atom_type_description
_atom_type_scat_dispersion_real
_atom_type_scat_dispersion_imag
_atom_type_scat_source
C C 0.0181 0.0091 'International Tables Vol C Tables 4.2.6.8 and 6.1.1.4'
H H 0.0000 0.0000 'International Tables Vol C Tables 4.2.6.8 and 6.1.1.4'
Cl Cl 0.3639 0.7018 'International Tables Vol C Tables 4.2.6.8 and 6.1.1.4'
Fe Fe -1.1336 3.1974 'International Tables Vol C Tables 4.2.6.8 and 6.1.1.4'
N N 0.0311 0.0180 'International Tables Vol C Tables 4.2.6.8 and 6.1.1.4'
O O 0.0492 0.0322 'International Tables Vol C Tables 4.2.6.8 and 6.1.1.4'

loop_
_geom_angle_atom_site_label_1
_geom_angle_atom_site_label_2
_geom_angle_atom_site_label_3
_geom_angle
_geom_angle_site_symmetry_1
_geom_angle_site_symmetry_3
_geom_angle_publ_flag
O2 Fe1 O3 88.05(7) . . ?
O2 Fe1 N3 97.71(8) . . ?
O2 Fe1 N2 78.23(8) . . ?
O3 Fe1 N3 78.53(7) . . ?
O3 Fe1 N2 104.20(7) . . ?
O4 Fe1 O2 94.44(8) . . ?
O4 Fe1 O3 161.99(7) . . ?
O4 Fe1 O1 96.79(8) . . ?
O4 Fe1 N3 83.46(7) . . ?
O4 Fe1 N2 93.76(8) . . ?
O1 Fe1 O2 158.99(8) . . ?
O1 Fe1 O3 86.74(7) . . ?
O1 Fe1 N3 101.16(7) . . ?
O1 Fe1 N2 83.36(8) . . ?
N2 Fe1 N3 174.93(8) . . ?
C12 O2 Fe1 115.99(16) . . ?
C13 O3 Fe1 116.51(14) . . ?
C24 O4 Fe1 133.29(16) . . ?
C1 O1 Fe1 127.08(16) . . ?
H5D O5 H5E 104.5 . . ?
N4 N3 Fe1 132.79(16) . . ?
N4 N3 C18 115.34(19) . . ?
C18 N3 Fe1 111.85(14) . . ?
N3 N4 C19 118.8(2) . . ?
H5A N5 H5B 109.5 . . ?
H5A N5 H5C 109.5 . . ?
H5B N5 H5C 109.5 . . ?
C25 N5 H5A 109.5 . . ?
C25 N5 H5B 109.5 . . ?
C25 N5 H5C 109.5 . . ?
N1 N2 Fe1 132.64(18) . . ?
N1 N2 C7 115.3(2) . . ?
C7 N2 Fe1 111.97(17) . . ?
N2 N1 C6 117.1(2) . . ?
O4 C24 C19 123.3(2) . . ?
O4 C24 C23 118.8(2) . . ?
C23 C24 C19 117.8(2) . . ?
C12 C7 N2 112.1(2) . . ?
C8 C7 N2 126.5(2) . . ?
C8 C7 C12 121.4(2) . . ?
O1 C1 C6 122.6(2) . . ?
O1 C1 C2 120.0(2) . . ?
C2 C1 C6 117.3(2) . . ?
N1 C6 C1 128.2(2) . . ?
N1 C6 C5 111.9(2) . . ?
C5 C6 C1 119.7(2) . . ?
O3 C13 C18 119.3(2) . . ?
O3 C13 C14 122.7(2) . . ?
C14 C13 C18 117.9(2) . . ?
N3 C18 C13 113.2(2) . . ?
C17 C18 N3 125.6(2) . . ?
C17 C18 C13 121.1(2) . . ?
C18 C17 H17 120.2 . . ?
C16 C17 C18 119.7(2) . . ?
C16 C17 H17 120.2 . . ?
C13 C14 H14 119.8 . . ?
C15 C14 C13 120.4(2) . . ?
C15 C14 H14 119.8 . . ?
O2 C12 C7 119.6(2) . . ?
O2 C12 C11 122.0(3) . . ?
C7 C12 C11 118.4(3) . . ?
N4 C19 C24 126.9(2) . . ?
N4 C19 C20 113.8(2) . . ?
C20 C19 C24 119.3(2) . . ?
C24 C23 H23 119.2 . . ?
C22 C23 C24 121.6(2) . . ?
C22 C23 H23 119.2 . . ?
C14 C15 H15 119.5 . . ?
C14 C15 C16 121.1(2) . . ?
C16 C15 H15 119.5 . . ?
C19 C20 H20 119.4 . . ?
C21 C20 C19 121.3(2) . . ?
C21 C20 H20 119.4 . . ?
C7 C8 H8 120.2 . . ?
C9 C8 C7 119.5(3) . . ?
C9 C8 H8 120.2 . . ?
N5 C25 H25A 109.8 . . ?
N5 C25 H25B 109.8 . . ?
N5 C25 C26 109.6(2) . . ?
H25A C25 H25B 108.2 . . ?
C26 C25 H25A 109.8 . . ?
C26 C25 H25B 109.8 . . ?
C23 C22 H22 119.8 . . ?
C23 C22 C21 120.5(2) . . ?
C21 C22 H22 119.8 . . ?
C20 C21 C22 119.5(2) . . ?
C20 C21 H21 120.3 . . ?
C22 C21 H21 120.3 . . ?
C6 C5 H5 119.2 . . ?
C4 C5 C6 121.6(2) . . ?
C4 C5 H5 119.2 . . ?
C17 C16 C15 119.7(2) . . ?
C17 C16 H16 120.2 . . ?
C15 C16 H16 120.2 . . ?
C1 C2 H2 119.3 . . ?
C3 C2 C1 121.4(2) . . ?
C3 C2 H2 119.3 . . ?
C12 C11 H11 120.0 . . ?
C10 C11 C12 120.0(3) . . ?
C10 C11 H11 120.0 . . ?
C2 C3 H3 119.4 . . ?
C2 C3 C4 121.1(2) . . ?
C4 C3 H3 119.4 . . ?
C11 C10 H10 119.5 . . ?
C11 C10 C9 121.1(3) . . ?
C9 C10 H10 119.5 . . ?
C8 C9 C10 119.5(3) . . ?
C8 C9 H9 120.2 . . ?
C10 C9 H9 120.2 . . ?
C5 C4 C3 118.8(2) . . ?
C5 C4 H4 120.6 . . ?
C3 C4 H4 120.6 . . ?
C25 C26 Cl1 109.04(19) . . ?
C25 C26 H26A 109.9 . . ?
C25 C26 H26B 109.9 . . ?
Cl1 C26 H26A 109.9 . . ?
Cl1 C26 H26B 109.9 . . ?
H26A C26 H26B 108.3 . . ?

loop_
_geom_bond_atom_site_label_1
_geom_bond_atom_site_label_2
_geom_bond_distance
_geom_bond_site_symmetry_2
_geom_bond_publ_flag
Fe1 O2 1.9928(18) . ?
Fe1 O3 2.0076(16) . ?
Fe1 O4 1.9237(17) . ?
Fe1 O1 1.9712(17) . ?
Fe1 N3 2.1503(19) . ?
Fe1 N2 2.134(2) . ?
O2 C12 1.334(3) . ?
O3 C13 1.331(3) . ?
O4 C24 1.308(3) . ?
O1 C1 1.324(3) . ?
O5 H5D 0.8500 . ?
O5 H5E 0.8496 . ?
N3 N4 1.286(3) . ?
N3 C18 1.408(3) . ?
N4 C19 1.380(3) . ?
N5 H5A 0.9100 . ?
N5 H5B 0.9100 . ?
N5 H5C 0.9100 . ?
N5 C25 1.495(3) . ?
N2 N1 1.261(3) . ?
N2 C7 1.428(3) . ?
N1 C6 1.387(3) . ?
C24 C19 1.427(3) . ?
C24 C23 1.408(3) . ?
C7 C12 1.403(4) . ?
C7 C8 1.391(4) . ?
C1 C6 1.431(4) . ?
C1 C2 1.402(3) . ?
C6 C5 1.409(4) . ?
C13 C18 1.421(3) . ?
C13 C14 1.399(3) . ?
C18 C17 1.398(3) . ?
C17 H17 0.9500 . ?
C17 C16 1.381(4) . ?
C14 H14 0.9500 . ?
C14 C15 1.384(3) . ?
C12 C11 1.403(4) . ?
C19 C20 1.418(3) . ?
C23 H23 0.9500 . ?
C23 C22 1.383(4) . ?
C15 H15 0.9500 . ?
C15 C16 1.402(4) . ?
C20 H20 0.9500 . ?
C20 C21 1.374(4) . ?
C8 H8 0.9500 . ?
C8 C9 1.388(4) . ?
C25 H25A 0.9900 . ?
C25 H25B 0.9900 . ?
C25 C26 1.505(3) . ?
C22 H22 0.9500 . ?
C22 C21 1.401(4) . ?
C21 H21 0.9500 . ?
C5 H5 0.9500 . ?
C5 C4 1.367(4) . ?
C16 H16 0.9500 . ?
C2 H2 0.9500 . ?
C2 C3 1.380(4) . ?
C11 H11 0.9500 . ?
C11 C10 1.383(4) . ?
C3 H3 0.9500 . ?
C3 C4 1.399(4) . ?
C10 H10 0.9500 . ?
C10 C9 1.397(4) . ?
C9 H9 0.9500 . ?
C4 H4 0.9500 . ?
Cl1 C26 1.780(3) . ?
C26 H26A 0.9900 . ?
C26 H26B 0.9900 . ?

loop_
_geom_hbond_atom_site_label_D
_geom_hbond_atom_site_label_H
_geom_hbond_atom_site_label_A
_geom_hbond_distance_DH
_geom_hbond_distance_HA
_geom_hbond_distance_DA
_geom_hbond_angle_DHA
_geom_hbond_site_symmetry_A
_geom_hbond_publ_flag
O5 H5D O2 0.85 2.12 2.718(3) 127.5 . yes
N5 H5A O3 0.91 1.96 2.811(2) 155.7 2_666 yes
N5 H5B O5 0.91 1.83 2.738(3) 173.7 . yes
N5 H5C O1 0.91 1.92 2.827(3) 175.0 1_455 yes
C26 H26B O5 0.99 2.60 3.281(3) 125.7 . yes

loop_
_geom_torsion_atom_site_label_1
_geom_torsion_atom_site_label_2
_geom_torsion_atom_site_label_3
_geom_torsion_atom_site_label_4
_geom_torsion
_geom_torsion_site_symmetry_1
_geom_torsion_site_symmetry_2
_geom_torsion_site_symmetry_3
_geom_torsion_site_symmetry_4
_geom_torsion_publ_flag
Fe1 O2 C12 C7 -13.9(3) . . . . ?
Fe1 O2 C12 C11 167.0(2) . . . . ?
Fe1 O3 C13 C18 2.1(3) . . . . ?
Fe1 O3 C13 C14 -176.15(17) . . . . ?
Fe1 O4 C24 C19 13.7(4) . . . . ?
Fe1 O4 C24 C23 -166.87(17) . . . . ?
Fe1 O1 C1 C6 -26.4(3) . . . . ?
Fe1 O1 C1 C2 156.83(18) . . . . ?
Fe1 N3 N4 C19 -2.9(3) . . . . ?
Fe1 N3 C18 C13 -7.5(2) . . . . ?
Fe1 N3 C18 C17 171.21(19) . . . . ?
Fe1 N2 N1 C6 8.9(3) . . . . ?
Fe1 N2 C7 C12 7.1(3) . . . . ?
Fe1 N2 C7 C8 -172.1(2) . . . . ?
O2 C12 C11 C10 178.4(2) . . . . ?
O3 C13 C18 N3 4.0(3) . . . . ?
O3 C13 C18 C17 -174.8(2) . . . . ?
O3 C13 C14 C15 175.6(2) . . . . ?
O4 C24 C19 N4 -1.7(4) . . . . ?
O4 C24 C19 C20 177.3(2) . . . . ?
O4 C24 C23 C22 -178.5(2) . . . . ?
O1 C1 C6 N1 -3.1(4) . . . . ?
O1 C1 C6 C5 -177.7(2) . . . . ?
O1 C1 C2 C3 178.0(2) . . . . ?
N3 N4 C19 C24 -3.0(3) . . . . ?
N3 N4 C19 C20 178.0(2) . . . . ?
N3 C18 C17 C16 179.6(2) . . . . ?
N4 N3 C18 C13 170.77(19) . . . . ?
N4 N3 C18 C17 -10.5(3) . . . . ?
N4 C19 C20 C21 -179.1(2) . . . . ?
N5 C25 C26 Cl1 176.78(17) . . . . ?
N2 N1 C6 C1 11.4(4) . . . . ?
N2 N1 C6 C5 -173.6(2) . . . . ?
N2 C7 C12 O2 3.8(3) . . . . ?
N2 C7 C12 C11 -177.1(2) . . . . ?
N2 C7 C8 C9 177.0(3) . . . . ?
N1 N2 C7 C12 -169.8(2) . . . . ?
N1 N2 C7 C8 11.0(4) . . . . ?
N1 C6 C5 C4 -175.5(2) . . . . ?
C24 C19 C20 C21 1.7(4) . . . . ?
C24 C23 C22 C21 0.7(4) . . . . ?
C7 N2 N1 C6 -175.0(2) . . . . ?
C7 C12 C11 C10 -0.8(4) . . . . ?
C7 C8 C9 C10 0.6(4) . . . . ?
C1 C6 C5 C4 0.0(4) . . . . ?
C1 C2 C3 C4 -0.4(4) . . . . ?
C6 C1 C2 C3 1.1(4) . . . . ?
C6 C5 C4 C3 0.7(4) . . . . ?
C13 C18 C17 C16 -1.8(4) . . . . ?
C13 C14 C15 C16 0.1(4) . . . . ?
C18 N3 N4 C19 179.23(18) . . . . ?
C18 C13 C14 C15 -2.6(3) . . . . ?
C18 C17 C16 C15 -0.9(4) . . . . ?
C14 C13 C18 N3 -177.69(19) . . . . ?
C14 C13 C18 C17 3.5(3) . . . . ?
C14 C15 C16 C17 1.7(4) . . . . ?
C12 C7 C8 C9 -2.1(4) . . . . ?
C12 C11 C10 C9 -0.7(4) . . . . ?
C19 C24 C23 C22 1.0(4) . . . . ?
C19 C20 C21 C22 -0.1(4) . . . . ?
C23 C24 C19 N4 178.8(2) . . . . ?
C23 C24 C19 C20 -2.1(3) . . . . ?
C23 C22 C21 C20 -1.2(4) . . . . ?
C8 C7 C12 O2 -176.9(2) . . . . ?
C8 C7 C12 C11 2.2(4) . . . . ?
C2 C1 C6 N1 173.8(2) . . . . ?
C2 C1 C6 C5 -0.9(3) . . . . ?
C2 C3 C4 C5 -0.5(4) . . . . ?
C11 C10 C9 C8 0.8(4) . . . . ?
